data_4106028
loop_
_publ_author_name
'Giovanni Occhipinti'
'Christian Meermann'
'H. Martin Dietrich'
'Rannveig Litlab\/o'
'Florian Auras'
'Karl Wilhelm T\"ornroos'
'C\"acilia Maichle-M\"ossmer'
'Vidar R. Jensen'
'Reiner Anwander'

_publ_contact_author_address
;
Institut f\"ur Anorganische Chemie,
Universit\"at T\"ubingen, 
Auf der Morgenstelle 18, 
D-72076 T\"ubingen, 
Germany
;
_publ_contact_author_name
;
C\"acilia Maichle-M\"ossmer
;
_publ_section_title
;
 Synthesis and Stability of Homoleptic Metal(III) Tetramethylaluminates
;
_journal_name_full 'Journal of the American Chemical Society'
_journal_page_first 6323
_journal_page_last 6337
_journal_paper_doi 10.1021/ja2001049
_journal_volume 133
_journal_year 2011
_chemical_formula_moiety 'C20 H58 N3 O2 Si6 Yb'
_chemical_formula_sum 'C20 H58 N3 O2 Si6 Yb'
_chemical_formula_weight 714.27
_chemical_name_systematic
; 
 ? 
;
_space_group_IT_number 14
_symmetry_cell_setting monoclinic
_symmetry_space_group_name_Hall '-P 2ybc'
_symmetry_space_group_name_H-M 'P 1 21/c 1'
_atom_sites_solution_hydrogens mixed
_atom_sites_solution_primary direct
_atom_sites_solution_secondary difmap
_audit_creation_method SHELXL-97
_cell_angle_alpha 90.00
_cell_angle_beta 92.304(5)
_cell_angle_gamma 90.00
_cell_formula_units_Z 4
_cell_length_a 13.0353(9)
_cell_length_b 16.0013(7)
_cell_length_c 16.8519(11)
_cell_measurement_temperature 173(2)
_cell_volume 3512.2(4)
_computing_cell_refinement X-AREA
_computing_data_collection X-AREA
_computing_data_reduction X-AREA
_computing_structure_refinement 'SHELXL-97 (Sheldrick, 1997)'
_computing_structure_solution 'SHELXS-97 (Sheldrick, 1990)'
_diffrn_ambient_temperature 173(2)
_diffrn_measured_fraction_theta_full 0.959
_diffrn_measured_fraction_theta_max 0.959
_diffrn_measurement_device_type 'STOE IPDS II'
_diffrn_measurement_method 'omega scans'
_diffrn_radiation_monochromator graphite
_diffrn_radiation_source 'fine-focus sealed tube'
_diffrn_radiation_type MoK\a
_diffrn_radiation_wavelength 0.71073
_diffrn_reflns_av_R_equivalents 0.1231
_diffrn_reflns_av_sigmaI/netI 0.0595
_diffrn_reflns_limit_h_max 17
_diffrn_reflns_limit_h_min -17
_diffrn_reflns_limit_k_max 20
_diffrn_reflns_limit_k_min -21
_diffrn_reflns_limit_l_max 23
_diffrn_reflns_limit_l_min -23
_diffrn_reflns_number 59549
_diffrn_reflns_theta_full 29.26
_diffrn_reflns_theta_max 29.26
_diffrn_reflns_theta_min 3.20
_exptl_absorpt_coefficient_mu 2.887
_exptl_absorpt_correction_type none
_exptl_crystal_colour colourless
_exptl_crystal_density_diffrn 1.351
_exptl_crystal_description bloc
_exptl_crystal_F_000 1476
_exptl_crystal_size_max 0.20
_exptl_crystal_size_mid 0.15
_exptl_crystal_size_min 0.15
_refine_diff_density_max 1.110
_refine_diff_density_min -2.844
_refine_diff_density_rms 0.147
_refine_ls_extinction_method none
_refine_ls_goodness_of_fit_ref 1.228
_refine_ls_hydrogen_treatment mixed
_refine_ls_matrix_type full
_refine_ls_number_parameters 323
_refine_ls_number_reflns 9472
_refine_ls_number_restraints 0
_refine_ls_restrained_S_all 1.228
_refine_ls_R_factor_all 0.0849
_refine_ls_R_factor_gt 0.0612
_refine_ls_shift/su_max 0.000
_refine_ls_shift/su_mean 0.000
_refine_ls_structure_factor_coef Fsqd
_refine_ls_weighting_details 'w=1/[\s^2^(Fo^2^)+(0.0001P)^2^+13.6940P] where P=(Fo^2^+2Fc^2^)/3'
_refine_ls_weighting_scheme calc
_refine_ls_wR_factor_gt 0.0859
_refine_ls_wR_factor_ref 0.0906
_reflns_number_gt 7510
_reflns_number_total 9472
_reflns_threshold_expression >2sigma(I)
_cod_data_source_file ja2001049_si_002.cif
_cod_data_source_block Compound2b
_cod_depositor_comments
;
The following automatic conversions were performed:

'_refine_ls_weighting_scheme' value 'calc
w=1/[\s^2^(Fo^2^)+(0.0001P)^2^+13.6940P] where P=(Fo^2^+2Fc^2^)/3'
was changed to 'calc'. New tag '_refine_ls_weighting_details' was
created. The value of the new tag was set to
'w=1/[\s^2^(Fo^2^)+(0.0001P)^2^+13.6940P] where P=(Fo^2^+2Fc^2^)/3'.

Automatic conversion script
Id: cif_fix_values 3143 2015-03-26 13:38:13Z robertas 
;
_cod_database_code 4106028

loop_
_symmetry_equiv_pos_as_xyz
'x, y, z'
'-x, y+1/2, -z+1/2'
'-x, -y, -z'
'x, -y-1/2, z-1/2'

loop_
_atom_site_label
_atom_site_type_symbol
_atom_site_fract_x
_atom_site_fract_y
_atom_site_fract_z
_atom_site_U_iso_or_equiv
_atom_site_adp_type
_atom_site_occupancy
_atom_site_calc_flag
_atom_site_refinement_flags
_atom_site_disorder_assembly
_atom_site_disorder_group
Yb2 Yb 0.250660(16) 0.031925(14) 0.236238(13) 0.01803(5) Uani 1 d . . .
Si1 Si 0.24184(16) 0.23258(11) 0.26869(12) 0.0371(4) Uani 1 d . . .
Si4 Si 0.23241(13) 0.01538(10) 0.43325(9) 0.0292(4) Uani 1 d . . .
Si3 Si 0.29486(12) -0.14216(10) 0.35261(9) 0.0276(3) Uani 1 d . . .
Si5 Si 0.15884(13) -0.12736(10) 0.12421(9) 0.0282(3) Uani 1 d . . .
Si2 Si 0.21343(13) 0.18991(12) 0.09518(10) 0.0334(4) Uani 1 d . . .
Si6 Si 0.35853(15) -0.05148(14) 0.07869(11) 0.0446(5) Uani 1 d . . .
O1 O 0.0720(3) 0.0389(3) 0.2467(2) 0.0265(8) Uani 1 d . . .
O01 O 0.4271(3) 0.0604(3) 0.2589(2) 0.0312(9) Uani 1 d . . .
N1 N 0.2595(3) -0.0393(3) 0.3506(2) 0.0249(9) Uani 1 d . . .
N2 N 0.2338(3) 0.1640(3) 0.1928(3) 0.0282(10) Uani 1 d . . .
N31 N 0.2552(4) -0.0561(3) 0.1369(3) 0.0273(10) Uani 1 d . . .
C2 C 0.0056(5) 0.0765(5) 0.1849(4) 0.0416(16) Uani 1 d . . .
H2A H 0.0356 0.0701 0.1322 0.050 Uiso 0.72(3) calc PR A 1
H2B H -0.0049 0.1367 0.1954 0.050 Uiso 0.72(3) calc PR A 1
H2C H 0.0075 0.0441 0.1349 0.050 Uiso 0.28(3) calc PR A 2
H2D H 0.0262 0.1349 0.1744 0.050 Uiso 0.28(3) calc PR A 2
C3A C -0.0944(8) 0.0290(11) 0.1883(7) 0.043(3) Uani 0.72(3) d P A 1
H3A1 H -0.1530 0.0636 0.1687 0.052 Uiso 0.72(3) calc PR A 1
H3A2 H -0.0924 -0.0232 0.1569 0.052 Uiso 0.72(3) calc PR A 1
C3B C -0.1038(16) 0.073(2) 0.220(2) 0.035(9) Uani 0.28(3) d P A 2
H3B1 H -0.1200 0.1265 0.2464 0.041 Uiso 0.28(3) calc PR A 2
H3B2 H -0.1568 0.0617 0.1780 0.041 Uiso 0.28(3) calc PR A 2
C4 C -0.1007(5) 0.0113(7) 0.2729(4) 0.061(3) Uani 1 d . . .
H4A H -0.1422 -0.0395 0.2811 0.074 Uiso 0.72(3) calc PR A 1
H4B H -0.1328 0.0587 0.3003 0.074 Uiso 0.72(3) calc PR A 1
H4C H -0.1265 -0.0408 0.2475 0.074 Uiso 0.28(3) calc PR A 2
H4D H -0.1454 0.0250 0.3172 0.074 Uiso 0.28(3) calc PR A 2
C5 C 0.0074(4) -0.0015(5) 0.3043(3) 0.0367(14) Uani 1 d . . .
H5A H 0.0177 0.0245 0.3574 0.044 Uiso 1 calc R . .
H5B H 0.0236 -0.0618 0.3086 0.044 Uiso 1 calc R . .
C02 C 0.4825(5) 0.1321(5) 0.2301(5) 0.057(2) Uani 1 d . . .
H02A H 0.4591 0.1837 0.2562 0.068 Uiso 1 calc R . .
H02B H 0.4704 0.1381 0.1721 0.068 Uiso 1 calc R . .
C03 C 0.5909(6) 0.1180(7) 0.2490(6) 0.083(4) Uani 1 d . . .
H03A H 0.6256 0.0971 0.2017 0.100 Uiso 1 calc R . .
H03B H 0.6245 0.1707 0.2666 0.100 Uiso 1 calc R . .
C04 C 0.5972(6) 0.0581(6) 0.3104(6) 0.077(3) Uani 1 d . . .
H04A H 0.6037 0.0860 0.3628 0.093 Uiso 1 calc R . .
H04B H 0.6575 0.0214 0.3043 0.093 Uiso 1 calc R . .
C05 C 0.4990(5) 0.0077(4) 0.3036(4) 0.0404(15) Uani 1 d . . .
H05A H 0.5102 -0.0455 0.2753 0.048 Uiso 1 calc R . .
H05B H 0.4734 -0.0048 0.3568 0.048 Uiso 1 calc R . .
C11 C 0.3162(6) 0.3303(5) 0.2480(5) 0.056(2) Uani 1 d . . .
H11A H 0.3823 0.3153 0.2261 0.084 Uiso 1 calc R . .
H11B H 0.3283 0.3616 0.2975 0.084 Uiso 1 calc R . .
H11C H 0.2770 0.3650 0.2097 0.084 Uiso 1 calc R . .
C12 C 0.1162(6) 0.2634(6) 0.3085(5) 0.061(2) Uani 1 d . . .
H12A H 0.0735 0.2894 0.2662 0.091 Uiso 1 calc R . .
H12B H 0.1277 0.3033 0.3521 0.091 Uiso 1 calc R . .
H12C H 0.0814 0.2137 0.3282 0.091 Uiso 1 calc R . .
C21 C 0.1192(6) 0.2774(5) 0.0790(5) 0.0512(19) Uani 1 d . . .
H21A H 0.0598 0.2682 0.1118 0.077 Uiso 1 calc R . .
H21B H 0.0964 0.2792 0.0229 0.077 Uiso 1 calc R . .
H21C H 0.1520 0.3305 0.0938 0.077 Uiso 1 calc R . .
C22 C 0.3326(6) 0.2183(6) 0.0436(4) 0.058(2) Uani 1 d . . .
H22A H 0.3689 0.2628 0.0732 0.087 Uiso 1 calc R . .
H22B H 0.3144 0.2378 -0.0102 0.087 Uiso 1 calc R . .
H22C H 0.3772 0.1691 0.0408 0.087 Uiso 1 calc R . .
C31 C 0.1855(5) -0.2172(4) 0.3592(4) 0.0438(16) Uani 1 d . . .
H31A H 0.1529 -0.2098 0.4101 0.066 Uiso 1 calc R . .
H31B H 0.2112 -0.2745 0.3552 0.066 Uiso 1 calc R . .
H31C H 0.1351 -0.2065 0.3156 0.066 Uiso 1 calc R . .
C32 C 0.3884(5) -0.1698(5) 0.4356(4) 0.0456(17) Uani 1 d . . .
H32A H 0.4208 -0.1187 0.4567 0.068 Uiso 1 calc R . .
H32B H 0.4413 -0.2070 0.4156 0.068 Uiso 1 calc R . .
H32C H 0.3523 -0.1981 0.4778 0.068 Uiso 1 calc R . .
C41 C 0.1507(6) -0.0400(5) 0.5038(4) 0.0493(18) Uani 1 d . . .
H41A H 0.1018 -0.0759 0.4743 0.074 Uiso 1 calc R . .
H41B H 0.1131 0.0010 0.5347 0.074 Uiso 1 calc R . .
H41C H 0.1941 -0.0742 0.5399 0.074 Uiso 1 calc R . .
C42 C 0.3491(6) 0.0534(5) 0.4913(4) 0.0473(18) Uani 1 d . . .
H42A H 0.3908 0.0054 0.5091 0.071 Uiso 1 calc R . .
H42B H 0.3278 0.0851 0.5377 0.071 Uiso 1 calc R . .
H42C H 0.3897 0.0895 0.4576 0.071 Uiso 1 calc R . .
C51 C 0.0734(6) -0.1083(5) 0.0348(4) 0.0527(19) Uani 1 d . . .
H51A H 0.0413 -0.0532 0.0390 0.079 Uiso 1 calc R . .
H51B H 0.0201 -0.1514 0.0313 0.079 Uiso 1 calc R . .
H51C H 0.1140 -0.1102 -0.0129 0.079 Uiso 1 calc R . .
C52 C 0.2009(7) -0.2383(4) 0.1189(4) 0.0504(19) Uani 1 d . . .
H52A H 0.2220 -0.2507 0.0650 0.076 Uiso 1 calc R . .
H52B H 0.1440 -0.2750 0.1322 0.076 Uiso 1 calc R . .
H52C H 0.2590 -0.2475 0.1567 0.076 Uiso 1 calc R . .
C61 C 0.3263(7) -0.0508(7) -0.0299(4) 0.078(3) Uani 1 d . . .
H61A H 0.2875 -0.1014 -0.0443 0.116 Uiso 1 calc R . .
H61B H 0.3898 -0.0492 -0.0591 0.116 Uiso 1 calc R . .
H61C H 0.2847 -0.0014 -0.0433 0.116 Uiso 1 calc R . .
C62 C 0.4530(6) -0.1372(7) 0.0984(5) 0.074(3) Uani 1 d . . .
H62A H 0.4658 -0.1432 0.1559 0.111 Uiso 1 calc R . .
H62B H 0.5175 -0.1237 0.0733 0.111 Uiso 1 calc R . .
H62C H 0.4255 -0.1897 0.0765 0.111 Uiso 1 calc R . .
H1 H 0.291(6) 0.181(6) 0.323(5) 0.07(3) Uiso 1 d . . .
H2 H 0.171(5) 0.119(4) 0.050(4) 0.043(19) Uiso 1 d . . .
H3 H 0.349(4) -0.161(4) 0.283(3) 0.028(16) Uiso 1 d . . .
H4 H 0.179(5) 0.088(4) 0.406(3) 0.033(17) Uiso 1 d . . .
H5 H 0.106(5) -0.123(4) 0.184(4) 0.033(17) Uiso 1 d . . .
H6 H 0.406(5) 0.028(5) 0.091(3) 0.043(18) Uiso 1 d . . .

loop_
_atom_site_aniso_label
_atom_site_aniso_U_11
_atom_site_aniso_U_22
_atom_site_aniso_U_33
_atom_site_aniso_U_23
_atom_site_aniso_U_13
_atom_site_aniso_U_12
Yb2 0.01635(9) 0.01888(9) 0.01878(8) 0.00037(10) -0.00035(6) -0.00004(11)
Si1 0.0382(9) 0.0305(8) 0.0426(9) 0.0001(8) 0.0019(7) 0.0058(8)
Si4 0.0350(8) 0.0292(9) 0.0230(7) 0.0003(6) -0.0027(6) 0.0040(7)
Si3 0.0278(8) 0.0275(8) 0.0276(8) 0.0041(6) 0.0001(6) -0.0007(7)
Si5 0.0305(8) 0.0280(8) 0.0259(8) -0.0040(6) -0.0007(6) 0.0001(7)
Si2 0.0309(9) 0.0330(9) 0.0364(9) 0.0100(7) 0.0011(7) -0.0001(7)
Si6 0.0411(10) 0.0554(14) 0.0381(10) -0.0183(8) 0.0127(7) -0.0122(9)
O1 0.0208(17) 0.034(2) 0.0252(18) 0.0086(17) 0.0029(13) 0.0019(18)
O01 0.0202(19) 0.032(2) 0.041(2) 0.0090(17) -0.0052(16) -0.0034(16)
N1 0.029(2) 0.028(2) 0.018(2) 0.0002(19) -0.0039(15) 0.000(2)
N2 0.023(2) 0.021(2) 0.040(3) 0.005(2) 0.0031(19) -0.0033(19)
N31 0.028(2) 0.031(3) 0.023(2) -0.0053(18) -0.0013(17) 0.0033(19)
C2 0.029(3) 0.050(4) 0.046(4) 0.021(3) -0.005(3) -0.002(3)
C3A 0.031(5) 0.047(8) 0.051(6) 0.006(6) -0.005(4) 0.003(5)
C3B 0.014(10) 0.034(17) 0.056(18) 0.019(13) 0.004(9) 0.008(9)
C4 0.018(3) 0.115(8) 0.051(4) 0.023(4) 0.003(3) -0.014(4)
C5 0.026(3) 0.057(4) 0.028(3) 0.006(3) 0.005(2) -0.004(3)
C02 0.030(4) 0.049(5) 0.090(6) 0.033(4) -0.010(4) -0.016(3)
C03 0.041(5) 0.104(8) 0.102(7) 0.050(6) -0.017(4) -0.035(5)
C04 0.030(4) 0.076(7) 0.125(8) 0.042(6) -0.020(4) -0.015(4)
C05 0.024(3) 0.034(3) 0.062(4) 0.010(3) -0.007(3) 0.004(2)
C11 0.049(4) 0.039(4) 0.079(6) -0.012(4) -0.010(4) -0.009(3)
C12 0.058(5) 0.051(5) 0.075(6) -0.012(4) 0.014(4) 0.015(4)
C21 0.042(4) 0.048(4) 0.062(5) 0.025(4) -0.007(3) 0.004(3)
C22 0.051(4) 0.075(6) 0.049(4) 0.025(4) 0.013(3) 0.004(4)
C31 0.046(4) 0.036(4) 0.049(4) 0.007(3) -0.004(3) -0.008(3)
C32 0.039(4) 0.041(4) 0.056(4) 0.012(3) -0.014(3) 0.006(3)
C41 0.059(4) 0.058(5) 0.032(3) 0.004(3) 0.013(3) 0.011(4)
C42 0.056(4) 0.047(4) 0.037(3) -0.015(3) -0.020(3) 0.000(3)
C51 0.047(4) 0.059(5) 0.050(4) -0.003(4) -0.020(3) -0.002(4)
C52 0.070(5) 0.030(4) 0.052(4) -0.016(3) -0.003(4) 0.004(3)
C61 0.081(6) 0.116(9) 0.037(4) -0.005(5) 0.021(4) -0.026(6)
C62 0.040(4) 0.102(8) 0.081(6) -0.041(6) 0.011(4) 0.011(5)

loop_
_atom_type_symbol
_atom_type_description
_atom_type_scat_dispersion_real
_atom_type_scat_dispersion_imag
_atom_type_scat_source
C C 0.0033 0.0016 'International Tables Vol C Tables 4.2.6.8 and 6.1.1.4'
H H 0.0000 0.0000 'International Tables Vol C Tables 4.2.6.8 and 6.1.1.4'
N N 0.0061 0.0033 'International Tables Vol C Tables 4.2.6.8 and 6.1.1.4'
O O 0.0106 0.0060 'International Tables Vol C Tables 4.2.6.8 and 6.1.1.4'
Si Si 0.0817 0.0704 'International Tables Vol C Tables 4.2.6.8 and 6.1.1.4'
Yb Yb -0.3850 5.5486 'International Tables Vol C Tables 4.2.6.8 and 6.1.1.4'

loop_
_geom_angle_atom_site_label_1
_geom_angle_atom_site_label_2
_geom_angle_atom_site_label_3
_geom_angle
N31 Yb2 N1 109.18(18)
N31 Yb2 N2 111.18(18)
N1 Yb2 N2 139.61(18)
N31 Yb2 O1 98.38(16)
N1 Yb2 O1 88.64(14)
N2 Yb2 O1 83.98(15)
N31 Yb2 O01 101.05(16)
N1 Yb2 O01 86.75(15)
N2 Yb2 O01 87.30(15)
O1 Yb2 O01 160.48(14)
N31 Yb2 Si1 139.78(13)
N1 Yb2 Si1 111.01(13)
N2 Yb2 Si1 28.79(13)
O1 Yb2 Si1 84.17(11)
O01 Yb2 Si1 79.83(11)
N31 Yb2 Si6 26.93(13)
N1 Yb2 Si6 118.23(13)
N2 Yb2 Si6 98.98(13)
O1 Yb2 Si6 122.09(10)
O01 Yb2 Si6 76.50(11)
Si1 Yb2 Si6 123.15(5)
N31 Yb2 Si4 135.42(13)
N1 Yb2 Si4 27.05(13)
N2 Yb2 Si4 112.82(13)
O1 Yb2 Si4 79.55(9)
O01 Yb2 Si4 87.85(10)
Si1 Yb2 Si4 84.67(4)
Si6 Yb2 Si4 143.83(5)
N31 Yb2 Si5 26.32(13)
N1 Yb2 Si5 95.84(13)
N2 Yb2 Si5 120.17(13)
O1 Yb2 Si5 75.32(11)
O01 Yb2 Si5 124.02(11)
Si1 Yb2 Si5 145.74(5)
Si6 Yb2 Si5 53.23(4)
Si4 Yb2 Si5 117.31(4)
N31 Yb2 Si3 84.62(13)
N1 Yb2 Si3 25.23(13)
N2 Yb2 Si3 163.70(13)
O1 Yb2 Si3 98.03(10)
O01 Yb2 Si3 85.67(10)
Si1 Yb2 Si3 135.06(5)
Si6 Yb2 Si3 93.64(5)
Si4 Yb2 Si3 52.27(4)
Si5 Yb2 Si3 75.77(4)
N31 Yb2 Si2 87.26(13)
N1 Yb2 Si2 163.00(13)
N2 Yb2 Si2 24.06(13)
O1 Yb2 Si2 84.57(10)
O01 Yb2 Si2 94.48(10)
Si1 Yb2 Si2 52.84(5)
Si6 Yb2 Si2 78.41(5)
Si4 Yb2 Si2 135.97(4)
Si5 Yb2 Si2 97.47(4)
Si3 Yb2 Si2 171.76(4)
N2 Si1 C12 114.7(3)
N2 Si1 C11 114.7(3)
C12 Si1 C11 108.3(4)
N2 Si1 Yb2 39.89(16)
C12 Si1 Yb2 111.0(3)
C11 Si1 Yb2 140.0(3)
N2 Si1 H1 97(3)
C12 Si1 H1 108(3)
C11 Si1 H1 113(3)
Yb2 Si1 H1 60(3)
N1 Si4 C41 115.1(3)
N1 Si4 C42 113.9(3)
C41 Si4 C42 107.1(3)
N1 Si4 Yb2 36.89(17)
C41 Si4 Yb2 137.7(2)
C42 Si4 Yb2 113.8(2)
N1 Si4 H4 106(2)
C41 Si4 H4 108(2)
C42 Si4 H4 106(2)
Yb2 Si4 H4 71(2)
N1 Si3 C31 114.4(3)
N1 Si3 C32 114.2(3)
C31 Si3 C32 106.3(3)
N1 Si3 Yb2 33.93(14)
C31 Si3 Yb2 116.3(2)
C32 Si3 Yb2 134.9(2)
N1 Si3 H3 109(2)
C31 Si3 H3 109(2)
C32 Si3 H3 104(2)
Yb2 Si3 H3 77(2)
N31 Si5 C52 115.3(3)
N31 Si5 C51 113.9(3)
C52 Si5 C51 106.6(4)
N31 Si5 Yb2 34.75(15)
C52 Si5 Yb2 130.6(2)
C51 Si5 Yb2 121.2(3)
N31 Si5 H5 107(3)
C52 Si5 H5 105(3)
C51 Si5 H5 108(3)
Yb2 Si5 H5 73(3)
N2 Si2 C22 114.0(3)
N2 Si2 C21 113.4(3)
C22 Si2 C21 107.7(4)
N2 Si2 Yb2 32.40(17)
C22 Si2 Yb2 113.4(3)
C21 Si2 Yb2 135.4(2)
N2 Si2 H2 111(3)
C22 Si2 H2 105(3)
C21 Si2 H2 106(3)
Yb2 Si2 H2 81(3)
N31 Si6 C61 114.5(3)
N31 Si6 C62 113.5(4)
C61 Si6 C62 107.5(5)
N31 Si6 Yb2 35.71(16)
C61 Si6 Yb2 134.0(4)
C62 Si6 Yb2 116.7(3)
N31 Si6 H6 108(3)
C61 Si6 H6 103(2)
C62 Si6 H6 110(3)
Yb2 Si6 H6 74(2)
C2 O1 C5 108.5(4)
C2 O1 Yb2 121.9(3)
C5 O1 Yb2 129.0(3)
C02 O01 C05 108.3(4)
C02 O01 Yb2 126.5(3)
C05 O01 Yb2 125.3(3)
Si4 N1 Si3 123.1(3)
Si4 N1 Yb2 116.1(3)
Si3 N1 Yb2 120.8(2)
Si1 N2 Si2 125.1(3)
Si1 N2 Yb2 111.3(2)
Si2 N2 Yb2 123.5(3)
Si6 N31 Si5 123.6(3)
Si6 N31 Yb2 117.4(3)
Si5 N31 Yb2 118.9(2)
O1 C2 C3A 104.7(6)
O1 C2 C3B 103.6(10)
C3A C2 C3B 33.8(11)
O1 C2 H2A 110.8
C3A C2 H2A 110.8
C3B C2 H2A 137.4
O1 C2 H2B 110.8
C3A C2 H2B 110.8
C3B C2 H2B 80.4
H2A C2 H2B 108.9
O1 C2 H2C 111.0
C3A C2 H2C 79.7
C3B C2 H2C 111.0
H2A C2 H2C 32.7
H2B C2 H2C 132.0
O1 C2 H2D 111.0
C3A C2 H2D 136.1
C3B C2 H2D 111.0
H2A C2 H2D 79.5
H2B C2 H2D 32.2
H2C C2 H2D 109.0
C4 C3A C2 102.6(8)
C4 C3A H3A1 111.3
C2 C3A H3A1 111.3
C4 C3A H3A2 111.3
C2 C3A H3A2 111.3
H3A1 C3A H3A2 109.2
C4 C3B C2 106.1(15)
C4 C3B H3B1 110.5
C2 C3B H3B1 110.5
C4 C3B H3B2 110.5
C2 C3B H3B2 110.5
H3B1 C3B H3B2 108.7
C3B C4 C3A 37.2(14)
C3B C4 C5 110.0(11)
C3A C4 C5 106.4(6)
C3B C4 H4A 134.7
C3A C4 H4A 110.4
C5 C4 H4A 110.4
C3B C4 H4B 74.9
C3A C4 H4B 110.4
C5 C4 H4B 110.4
H4A C4 H4B 108.6
C3B C4 H4C 109.7
C3A C4 H4C 76.9
C5 C4 H4C 109.7
H4A C4 H4C 35.9
H4B C4 H4C 134.7
C3B C4 H4D 109.7
C3A C4 H4D 138.8
C5 C4 H4D 109.7
H4A C4 H4D 74.6
H4B C4 H4D 37.4
H4C C4 H4D 108.2
O1 C5 C4 105.2(5)
O1 C5 H5A 110.7
C4 C5 H5A 110.7
O1 C5 H5B 110.7
C4 C5 H5B 110.7
H5A C5 H5B 108.8
O01 C02 C03 107.3(6)
O01 C02 H02A 110.3
C03 C02 H02A 110.3
O01 C02 H02B 110.3
C03 C02 H02B 110.3
H02A C02 H02B 108.5
C04 C03 C02 107.0(7)
C04 C03 H03A 110.3
C02 C03 H03A 110.3
C04 C03 H03B 110.3
C02 C03 H03B 110.3
H03A C03 H03B 108.6
C03 C04 C05 106.4(6)
C03 C04 H04A 110.4
C05 C04 H04A 110.4
C03 C04 H04B 110.4
C05 C04 H04B 110.4
H04A C04 H04B 108.6
O01 C05 C04 104.9(5)
O01 C05 H05A 110.8
C04 C05 H05A 110.8
O01 C05 H05B 110.8
C04 C05 H05B 110.8
H05A C05 H05B 108.8
Si1 C11 H11A 109.5
Si1 C11 H11B 109.5
H11A C11 H11B 109.5
Si1 C11 H11C 109.5
H11A C11 H11C 109.5
H11B C11 H11C 109.5
Si1 C12 H12A 109.5
Si1 C12 H12B 109.5
H12A C12 H12B 109.5
Si1 C12 H12C 109.5
H12A C12 H12C 109.5
H12B C12 H12C 109.5
Si2 C21 H21A 109.5
Si2 C21 H21B 109.5
H21A C21 H21B 109.5
Si2 C21 H21C 109.5
H21A C21 H21C 109.5
H21B C21 H21C 109.5
Si2 C22 H22A 109.5
Si2 C22 H22B 109.5
H22A C22 H22B 109.5
Si2 C22 H22C 109.5
H22A C22 H22C 109.5
H22B C22 H22C 109.5
Si3 C31 H31A 109.5
Si3 C31 H31B 109.5
H31A C31 H31B 109.5
Si3 C31 H31C 109.5
H31A C31 H31C 109.5
H31B C31 H31C 109.5
Si3 C32 H32A 109.5
Si3 C32 H32B 109.5
H32A C32 H32B 109.5
Si3 C32 H32C 109.5
H32A C32 H32C 109.5
H32B C32 H32C 109.5
Si4 C41 H41A 109.5
Si4 C41 H41B 109.5
H41A C41 H41B 109.5
Si4 C41 H41C 109.5
H41A C41 H41C 109.5
H41B C41 H41C 109.5
Si4 C42 H42A 109.5
Si4 C42 H42B 109.5
H42A C42 H42B 109.5
Si4 C42 H42C 109.5
H42A C42 H42C 109.5
H42B C42 H42C 109.5
Si5 C51 H51A 109.5
Si5 C51 H51B 109.5
H51A C51 H51B 109.5
Si5 C51 H51C 109.5
H51A C51 H51C 109.5
H51B C51 H51C 109.5
Si5 C52 H52A 109.5
Si5 C52 H52B 109.5
H52A C52 H52B 109.5
Si5 C52 H52C 109.5
H52A C52 H52C 109.5
H52B C52 H52C 109.5
Si6 C61 H61A 109.5
Si6 C61 H61B 109.5
H61A C61 H61B 109.5
Si6 C61 H61C 109.5
H61A C61 H61C 109.5
H61B C61 H61C 109.5
Si6 C62 H62A 109.5
Si6 C62 H62B 109.5
H62A C62 H62B 109.5
Si6 C62 H62C 109.5
H62A C62 H62C 109.5
H62B C62 H62C 109.5

loop_
_geom_bond_atom_site_label_1
_geom_bond_atom_site_label_2
_geom_bond_distance
Yb2 N31 2.190(4)
Yb2 N1 2.238(4)
Yb2 N2 2.244(5)
Yb2 O1 2.346(3)
Yb2 O01 2.360(4)
Yb2 Si1 3.2598(18)
Yb2 Si6 3.3327(18)
Yb2 Si4 3.3486(15)
Yb2 Si5 3.3633(16)
Yb2 Si3 3.4419(16)
Yb2 Si2 3.4906(17)
Si1 N2 1.685(5)
Si1 C12 1.861(8)
Si1 C11 1.880(8)
Si1 H1 1.38(8)
Si4 N1 1.695(5)
Si4 C41 1.853(7)
Si4 C42 1.877(6)
Si4 H4 1.42(6)
Si3 N1 1.709(5)
Si3 C31 1.870(7)
Si3 C32 1.871(6)
Si3 H3 1.43(6)
Si5 N31 1.704(5)
Si5 C52 1.861(7)
Si5 C51 1.862(6)
Si5 H5 1.24(6)
Si2 N2 1.707(5)
Si2 C22 1.866(7)
Si2 C21 1.875(7)
Si2 H2 1.46(7)
Si6 N31 1.699(5)
Si6 C61 1.861(8)
Si6 C62 1.865(9)
Si6 H6 1.42(7)
O1 C2 1.457(7)
O1 C5 1.461(7)
O01 C02 1.449(8)
O01 C05 1.449(7)
C2 C3A 1.512(12)
C2 C3B 1.57(2)
C2 H2A 0.9900
C2 H2B 0.9900
C2 H2C 0.9900
C2 H2D 0.9900
C3A C4 1.458(13)
C3A H3A1 0.9900
C3A H3A2 0.9900
C3B C4 1.32(2)
C3B H3B1 0.9900
C3B H3B2 0.9900
C4 C5 1.499(8)
C4 H4A 0.9900
C4 H4B 0.9900
C4 H4C 0.9900
C4 H4D 0.9900
C5 H5A 0.9900
C5 H5B 0.9900
C02 C03 1.454(10)
C02 H02A 0.9900
C02 H02B 0.9900
C03 C04 1.410(12)
C03 H03A 0.9900
C03 H03B 0.9900
C04 C05 1.513(10)
C04 H04A 0.9900
C04 H04B 0.9900
C05 H05A 0.9900
C05 H05B 0.9900
C11 H11A 0.9800
C11 H11B 0.9800
C11 H11C 0.9800
C12 H12A 0.9800
C12 H12B 0.9800
C12 H12C 0.9800
C21 H21A 0.9800
C21 H21B 0.9800
C21 H21C 0.9800
C22 H22A 0.9800
C22 H22B 0.9800
C22 H22C 0.9800
C31 H31A 0.9800
C31 H31B 0.9800
C31 H31C 0.9800
C32 H32A 0.9800
C32 H32B 0.9800
C32 H32C 0.9800
C41 H41A 0.9800
C41 H41B 0.9800
C41 H41C 0.9800
C42 H42A 0.9800
C42 H42B 0.9800
C42 H42C 0.9800
C51 H51A 0.9800
C51 H51B 0.9800
C51 H51C 0.9800
C52 H52A 0.9800
C52 H52B 0.9800
C52 H52C 0.9800
C61 H61A 0.9800
C61 H61B 0.9800
C61 H61C 0.9800
C62 H62A 0.9800
C62 H62B 0.9800
C62 H62C 0.9800
